data_7056908
loop_
_publ_author_name
'Yuan, Shifang'
'Wang, Lijing'
'Huang, Chuanbing'
'Niu, Chunxia'
'Xiang, Kai'
'Xu, Caihong'
'Solan, Gregory A.'
'Ma, Hongwei'
'Sun, Wen-Hua'

_publ_section_title
;
 Azasilicon-bridged heterocyclic arylamines: syntheses, structures and
 photophysical properties
;
_journal_issue 4
_journal_name_full 'New Journal of Chemistry'
_journal_page_first 3102
_journal_paper_doi 10.1039/C7NJ03876C
_journal_volume 42
_journal_year 2018
_chemical_formula_sum 'C38 H44 N2 Si2'
_chemical_formula_weight 584.93
_space_group_crystal_system monoclinic
_space_group_IT_number 14
_space_group_name_Hall '-P 2ybc'
_space_group_name_H-M_alt 'P 1 21/c 1'
_symmetry_space_group_name_Hall '-P 2ybc'
_symmetry_space_group_name_H-M 'P 1 21/c 1'
_atom_sites_solution_hydrogens geom
_audit_creation_method SHELXL-2014/7
_audit_update_record
;
2018-01-06 deposited with the CCDC.
2018-01-15 downloaded from the CCDC.
;
_cell_angle_alpha 90
_cell_angle_beta 92.607(2)
_cell_angle_gamma 90
_cell_formula_units_Z 2
_cell_length_a 10.7045(12)
_cell_length_b 12.8727(15)
_cell_length_c 11.9991(14)
_cell_measurement_reflns_used 5506
_cell_measurement_temperature 200(2)
_cell_measurement_theta_max 27.39
_cell_measurement_theta_min 2.48
_cell_volume 1651.7(3)
_computing_cell_refinement 'Apex2 (Bruker 2009)'
_computing_data_collection 'Apex2 (Bruker 2009)'
_computing_data_reduction 'Apex2 (Bruker 2009)'
_computing_molecular_graphics 'Olex2 (Dolomanov et al., 2009)'
_computing_publication_material 'Olex2 (Dolomanov et al., 2009)'
_computing_structure_refinement 'SHELXL-2014/7 (Sheldrick, 2014)'
_computing_structure_solution 'SIR2004 (Burla et al., 2007)'
_diffrn_ambient_temperature 200(2)
_diffrn_measured_fraction_theta_full 0.999
_diffrn_measured_fraction_theta_max 0.999
_diffrn_measurement_device_type 'Bruker ApexII CCD'
_diffrn_measurement_method '\f and \w scans'
_diffrn_radiation_type MoK\a
_diffrn_radiation_wavelength 0.71073
_diffrn_reflns_av_R_equivalents 0.0315
_diffrn_reflns_av_unetI/netI 0.0205
_diffrn_reflns_Laue_measured_fraction_full 0.999
_diffrn_reflns_Laue_measured_fraction_max 0.999
_diffrn_reflns_limit_h_max 12
_diffrn_reflns_limit_h_min -12
_diffrn_reflns_limit_k_max 15
_diffrn_reflns_limit_k_min -15
_diffrn_reflns_limit_l_max 14
_diffrn_reflns_limit_l_min -14
_diffrn_reflns_number 17243
_diffrn_reflns_point_group_measured_fraction_full 0.999
_diffrn_reflns_point_group_measured_fraction_max 0.999
_diffrn_reflns_theta_full 25.045
_diffrn_reflns_theta_max 25.045
_diffrn_reflns_theta_min 1.904
_diffrn_source 'sealed tube'
_exptl_absorpt_coefficient_mu 0.136
_exptl_absorpt_correction_T_max 0.7547
_exptl_absorpt_correction_T_min 0.6772
_exptl_absorpt_correction_type multi-scan
_exptl_absorpt_process_details
;
SADABS-2008/1 (Bruker,2008) was used for absorption correction.
wR2(int) was 0.0603 before and 0.0464 after correction.
The Ratio of minimum to maximum transmission is 0.9081.
The \l/2 correction factor is 0.0015.
;
_exptl_crystal_colour yellow
_exptl_crystal_density_diffrn 1.176
_exptl_crystal_density_meas ?
_exptl_crystal_description prism
_exptl_crystal_F_000 628
_exptl_crystal_size_max 0.330
_exptl_crystal_size_mid 0.320
_exptl_crystal_size_min 0.310
_exptl_transmission_factor_max 0.959
_exptl_transmission_factor_min 0.956
_refine_diff_density_max 0.235
_refine_diff_density_min -0.225
_refine_diff_density_rms 0.038
_refine_ls_extinction_method none
_refine_ls_goodness_of_fit_ref 1.029
_refine_ls_hydrogen_treatment constr
_refine_ls_matrix_type full
_refine_ls_number_parameters 195
_refine_ls_number_reflns 2920
_refine_ls_number_restraints 0
_refine_ls_restrained_S_all 1.029
_refine_ls_R_factor_all 0.0439
_refine_ls_R_factor_gt 0.0360
_refine_ls_shift/su_max 0.001
_refine_ls_shift/su_mean 0.000
_refine_ls_structure_factor_coef Fsqd
_refine_ls_weighting_details 'w=1/[\s^2^(Fo^2^)+(0.0549P)^2^+0.6429P] where P=(Fo^2^+2Fc^2^)/3'
_refine_ls_weighting_scheme calc
_refine_ls_wR_factor_gt 0.0990
_refine_ls_wR_factor_ref 0.1068
_reflns_Friedel_coverage 0.000
_reflns_number_gt 2471
_reflns_number_total 2920
_reflns_threshold_expression 'I > 2\s(I)'
_cod_data_source_file c7nj03876c2.cif
_cod_data_source_block CCDC1576208
_cod_depositor_comments
;
The following automatic conversions were performed:

'_exptl_crystal_density_meas' value 'not measured' was changed to '?'
- the value is perceived as not measured.

Automatic conversion script
Id: cif_fix_values 4973 2017-02-22 13:04:09Z antanas 

 Adding full bibliography for 7056899--7056909.cif.
;
_cod_database_code 7056908
_shelx_shelxl_version_number 2014/7
_shelx_space_group_comment
;
The symmetry employed for this shelxl refinement is uniquely defined
by the following loop, which should always be used as a source of
symmetry information in preference to the above space-group names.
They are only intended as comments.
;
_shelx_estimated_absorpt_t_min 0.956
_shelx_estimated_absorpt_t_max 0.959

loop_
_space_group_symop_operation_xyz
'x, y, z'
'-x, y+1/2, -z+1/2'
'-x, -y, -z'
'x, -y-1/2, z-1/2'

loop_
_atom_site_label
_atom_site_type_symbol
_atom_site_fract_x
_atom_site_fract_y
_atom_site_fract_z
_atom_site_U_iso_or_equiv
_atom_site_adp_type
_atom_site_occupancy
_atom_site_site_symmetry_order
_atom_site_calc_flag
_atom_site_refinement_flags_posn
_atom_site_refinement_flags_adp
N1 N 0.67512(12) 0.06129(11) 0.40880(11) 0.0317(3) Uani 1 1 d . .
Si1 Si 0.70063(4) 0.00184(3) 0.54125(4) 0.02993(15) Uani 1 1 d . .
C9 C 0.77298(14) 0.08338(13) 0.33432(13) 0.0329(4) Uani 1 1 d . .
C14 C 0.80669(16) 0.00981(15) 0.25511(14) 0.0393(4) Uani 1 1 d . .
C13 C 0.90667(18) 0.03245(18) 0.18860(16) 0.0514(5) Uani 1 1 d . .
H13 H 0.9296 -0.0170 0.1345 0.062 Uiso 1 1 calc R U
C12 C 0.97336(17) 0.12362(19) 0.19833(17) 0.0532(6) Uani 1 1 d . .
C11 C 0.93724(17) 0.19538(17) 0.27571(17) 0.0501(5) Uani 1 1 d . .
H11 H 0.9817 0.2591 0.2825 0.060 Uiso 1 1 calc R U
C10 C 0.83791(16) 0.17784(14) 0.34442(15) 0.0397(4) Uani 1 1 d . .
C15 C 0.8012(2) 0.26154(16) 0.42426(17) 0.0539(5) Uani 1 1 d . .
H15A H 0.8548 0.2574 0.4925 0.081 Uiso 1 1 calc R U
H15B H 0.7137 0.2520 0.4427 0.081 Uiso 1 1 calc R U
H15C H 0.8113 0.3297 0.3895 0.081 Uiso 1 1 calc R U
C16 C 1.0825(2) 0.1442(3) 0.1264(2) 0.0837(9) Uani 1 1 d . .
H16A H 1.0966 0.0836 0.0793 0.125 Uiso 1 1 calc R U
H16B H 1.1576 0.1576 0.1741 0.125 Uiso 1 1 calc R U
H16C H 1.0644 0.2050 0.0792 0.125 Uiso 1 1 calc R U
C17 C 0.7378(2) -0.09125(16) 0.23916(17) 0.0519(5) Uani 1 1 d . .
H17A H 0.6593 -0.0791 0.1959 0.078 Uiso 1 1 calc R U
H17B H 0.7196 -0.1203 0.3121 0.078 Uiso 1 1 calc R U
H17C H 0.7896 -0.1402 0.1990 0.078 Uiso 1 1 calc R U
C1 C 0.54825(14) 0.05610(12) 0.37187(12) 0.0283(3) Uani 1 1 d . .
C2 C 0.50829(14) 0.09468(13) 0.25931(13) 0.0304(4) Uani 1 1 d . .
C7 C 0.53717(17) 0.19470(14) 0.22416(15) 0.0403(4) Uani 1 1 d . .
H7 H 0.5840 0.2398 0.2728 0.048 Uiso 1 1 calc R U
C6 C 0.49801(18) 0.22864(16) 0.11875(16) 0.0487(5) Uani 1 1 d . .
H6 H 0.5176 0.2972 0.0959 0.058 Uiso 1 1 calc R U
C5 C 0.43119(18) 0.16428(17) 0.04691(15) 0.0485(5) Uani 1 1 d . .
H5 H 0.4057 0.1878 -0.0256 0.058 Uiso 1 1 calc R U
C4 C 0.40136(17) 0.06556(16) 0.08043(15) 0.0458(5) Uani 1 1 d . .
H4 H 0.3546 0.0210 0.0312 0.055 Uiso 1 1 calc R U
C3 C 0.43941(16) 0.03103(14) 0.18590(14) 0.0380(4) Uani 1 1 d . .
H3 H 0.4181 -0.0372 0.2084 0.046 Uiso 1 1 calc R U
C18 C 0.79413(18) -0.11928(16) 0.53412(17) 0.0503(5) Uani 1 1 d . .
H18A H 0.7522 -0.1679 0.4819 0.075 Uiso 1 1 calc R U
H18B H 0.8021 -0.1510 0.6083 0.075 Uiso 1 1 calc R U
H18C H 0.8774 -0.1028 0.5083 0.075 Uiso 1 1 calc R U
C19 C 0.78913(17) 0.08640(16) 0.64202(15) 0.0450(5) Uani 1 1 d . .
H19A H 0.8703 0.1040 0.6124 0.067 Uiso 1 1 calc R U
H19B H 0.8022 0.0497 0.7131 0.067 Uiso 1 1 calc R U
H19C H 0.7416 0.1502 0.6538 0.067 Uiso 1 1 calc R U
C8 C 0.53089(14) -0.01629(12) 0.55368(12) 0.0287(4) Uani 1 1 d . .

loop_
_atom_site_aniso_label
_atom_site_aniso_U_11
_atom_site_aniso_U_22
_atom_site_aniso_U_33
_atom_site_aniso_U_23
_atom_site_aniso_U_13
_atom_site_aniso_U_12
N1 0.0258(7) 0.0400(8) 0.0294(7) 0.0025(6) 0.0010(5) -0.0028(6)
Si1 0.0252(3) 0.0362(3) 0.0282(3) 0.00060(18) -0.00096(18) -0.00029(18)
C9 0.0252(8) 0.0436(10) 0.0296(8) 0.0075(7) -0.0001(6) -0.0008(7)
C14 0.0330(9) 0.0514(11) 0.0334(9) 0.0046(8) 0.0015(7) 0.0039(8)
C13 0.0417(11) 0.0744(14) 0.0387(10) 0.0069(10) 0.0089(8) 0.0146(10)
C12 0.0313(10) 0.0791(15) 0.0497(12) 0.0245(11) 0.0067(8) 0.0017(10)
C11 0.0322(10) 0.0605(13) 0.0569(12) 0.0251(10) -0.0052(9) -0.0101(9)
C10 0.0304(9) 0.0470(10) 0.0410(9) 0.0114(8) -0.0049(7) -0.0041(8)
C15 0.0615(13) 0.0452(11) 0.0542(12) 0.0017(9) -0.0050(10) -0.0121(10)
C16 0.0445(13) 0.132(3) 0.0764(16) 0.0338(17) 0.0225(12) -0.0025(14)
C17 0.0573(12) 0.0535(12) 0.0452(11) -0.0101(9) 0.0041(9) 0.0027(10)
C1 0.0276(8) 0.0283(8) 0.0287(8) -0.0014(6) -0.0005(6) 0.0002(6)
C2 0.0264(8) 0.0367(9) 0.0283(8) 0.0016(7) 0.0035(6) 0.0024(7)
C7 0.0398(10) 0.0390(10) 0.0416(10) 0.0061(8) -0.0035(8) -0.0018(8)
C6 0.0496(11) 0.0482(11) 0.0480(11) 0.0180(9) -0.0004(9) 0.0037(9)
C5 0.0476(11) 0.0656(13) 0.0318(9) 0.0100(9) -0.0018(8) 0.0110(10)
C4 0.0424(10) 0.0609(13) 0.0335(9) -0.0066(9) -0.0047(8) 0.0042(9)
C3 0.0387(10) 0.0425(10) 0.0327(9) -0.0002(8) 0.0009(7) -0.0007(8)
C18 0.0428(11) 0.0545(12) 0.0529(12) -0.0003(10) -0.0049(9) 0.0144(9)
C19 0.0405(10) 0.0549(12) 0.0389(10) -0.0022(8) -0.0057(8) -0.0079(9)
C8 0.0281(8) 0.0304(8) 0.0274(8) 0.0003(6) -0.0013(6) -0.0001(6)

loop_
_atom_type_symbol
_atom_type_description
_atom_type_scat_dispersion_real
_atom_type_scat_dispersion_imag
_atom_type_scat_source
C C 0.0033 0.0016 'International Tables Vol C Tables 4.2.6.8 and 6.1.1.4'
H H 0.0000 0.0000 'International Tables Vol C Tables 4.2.6.8 and 6.1.1.4'
N N 0.0061 0.0033 'International Tables Vol C Tables 4.2.6.8 and 6.1.1.4'
Si Si 0.0817 0.0704 'International Tables Vol C Tables 4.2.6.8 and 6.1.1.4'

loop_
_geom_angle_atom_site_label_1
_geom_angle_atom_site_label_2
_geom_angle_atom_site_label_3
_geom_angle
_geom_angle_site_symmetry_1
_geom_angle_site_symmetry_3
C1 N1 C9 122.20(13) . .
C1 N1 Si1 111.58(10) . .
C9 N1 Si1 123.78(10) . .
N1 Si1 C8 90.86(6) . .
N1 Si1 C19 112.59(8) . .
C8 Si1 C19 119.82(8) . .
N1 Si1 C18 112.48(8) . .
C8 Si1 C18 115.63(8) . .
C19 Si1 C18 105.22(9) . .
C14 C9 C10 120.18(16) . .
C14 C9 N1 120.41(15) . .
C10 C9 N1 119.37(16) . .
C13 C14 C9 118.37(18) . .
C13 C14 C17 119.52(18) . .
C9 C14 C17 122.10(16) . .
C12 C13 C14 122.6(2) . .
C12 C13 H13 118.7 . .
C14 C13 H13 118.7 . .
C13 C12 C11 117.95(17) . .
C13 C12 C16 121.0(2) . .
C11 C12 C16 121.1(2) . .
C12 C11 C10 122.37(19) . .
C12 C11 H11 118.8 . .
C10 C11 H11 118.8 . .
C11 C10 C9 118.53(18) . .
C11 C10 C15 119.25(18) . .
C9 C10 C15 122.19(16) . .
C10 C15 H15A 109.5 . .
C10 C15 H15B 109.5 . .
H15A C15 H15B 109.5 . .
C10 C15 H15C 109.5 . .
H15A C15 H15C 109.5 . .
H15B C15 H15C 109.5 . .
C12 C16 H16A 109.5 . .
C12 C16 H16B 109.5 . .
H16A C16 H16B 109.5 . .
C12 C16 H16C 109.5 . .
H16A C16 H16C 109.5 . .
H16B C16 H16C 109.5 . .
C14 C17 H17A 109.5 . .
C14 C17 H17B 109.5 . .
H17A C17 H17B 109.5 . .
C14 C17 H17C 109.5 . .
H17A C17 H17C 109.5 . .
H17B C17 H17C 109.5 . .
C8 C1 N1 115.55(13) 3_656 .
C8 C1 C2 124.20(14) 3_656 .
N1 C1 C2 120.24(13) . .
C3 C2 C7 118.12(15) . .
C3 C2 C1 120.15(15) . .
C7 C2 C1 121.73(15) . .
C6 C7 C2 120.38(17) . .
C6 C7 H7 119.8 . .
C2 C7 H7 119.8 . .
C5 C6 C7 120.69(18) . .
C5 C6 H6 119.7 . .
C7 C6 H6 119.7 . .
C6 C5 C4 119.69(17) . .
C6 C5 H5 120.2 . .
C4 C5 H5 120.2 . .
C5 C4 C3 120.09(18) . .
C5 C4 H4 120.0 . .
C3 C4 H4 120.0 . .
C4 C3 C2 121.03(17) . .
C4 C3 H3 119.5 . .
C2 C3 H3 119.5 . .
Si1 C18 H18A 109.5 . .
Si1 C18 H18B 109.5 . .
H18A C18 H18B 109.5 . .
Si1 C18 H18C 109.5 . .
H18A C18 H18C 109.5 . .
H18B C18 H18C 109.5 . .
Si1 C19 H19A 109.5 . .
Si1 C19 H19B 109.5 . .
H19A C19 H19B 109.5 . .
Si1 C19 H19C 109.5 . .
H19A C19 H19C 109.5 . .
H19B C19 H19C 109.5 . .
C1 C8 C8 114.29(17) 3_656 3_656
C1 C8 Si1 138.29(12) 3_656 .
C8 C8 Si1 107.23(14) 3_656 .

loop_
_geom_bond_atom_site_label_1
_geom_bond_atom_site_label_2
_geom_bond_distance
_geom_bond_site_symmetry_2
N1 C1 1.411(2) .
N1 C9 1.436(2) .
N1 Si1 1.7738(13) .
Si1 C8 1.8448(16) .
Si1 C19 1.8548(18) .
Si1 C18 1.8567(19) .
C9 C14 1.401(2) .
C9 C10 1.403(2) .
C14 C13 1.395(3) .
C14 C17 1.503(3) .
C13 C12 1.376(3) .
C13 H13 0.9500 .
C12 C11 1.377(3) .
C12 C16 1.507(3) .
C11 C10 1.393(3) .
C11 H11 0.9500 .
C10 C15 1.506(3) .
C15 H15A 0.9800 .
C15 H15B 0.9800 .
C15 H15C 0.9800 .
C16 H16A 0.9800 .
C16 H16B 0.9800 .
C16 H16C 0.9800 .
C17 H17A 0.9800 .
C17 H17B 0.9800 .
C17 H17C 0.9800 .
C1 C8 1.359(2) 3_656
C1 C2 1.484(2) .
C2 C3 1.390(2) .
C2 C7 1.394(2) .
C7 C6 1.385(2) .
C7 H7 0.9500 .
C6 C5 1.373(3) .
C6 H6 0.9500 .
C5 C4 1.375(3) .
C5 H5 0.9500 .
C4 C3 1.385(2) .
C4 H4 0.9500 .
C3 H3 0.9500 .
C18 H18A 0.9800 .
C18 H18B 0.9800 .
C18 H18C 0.9800 .
C19 H19A 0.9800 .
C19 H19B 0.9800 .
C19 H19C 0.9800 .
C8 C1 1.359(2) 3_656
C8 C8 1.482(3) 3_656

loop_
_geom_torsion_atom_site_label_1
_geom_torsion_atom_site_label_2
_geom_torsion_atom_site_label_3
_geom_torsion_atom_site_label_4
_geom_torsion
_geom_torsion_site_symmetry_1
_geom_torsion_site_symmetry_4
C1 N1 Si1 C8 -6.57(12) . .
C9 N1 Si1 C8 -169.15(14) . .
C1 N1 Si1 C19 -129.58(12) . .
C9 N1 Si1 C19 67.84(15) . .
C1 N1 Si1 C18 111.74(12) . .
C9 N1 Si1 C18 -50.84(16) . .
C1 N1 C9 C14 -70.7(2) . .
Si1 N1 C9 C14 90.07(17) . .
C1 N1 C9 C10 111.71(17) . .
Si1 N1 C9 C10 -87.49(17) . .
C10 C9 C14 C13 0.9(2) . .
N1 C9 C14 C13 -176.63(15) . .
C10 C9 C14 C17 -178.38(16) . .
N1 C9 C14 C17 4.1(3) . .
C9 C14 C13 C12 0.3(3) . .
C17 C14 C13 C12 179.65(18) . .
C14 C13 C12 C11 -1.3(3) . .
C14 C13 C12 C16 178.75(19) . .
C13 C12 C11 C10 1.0(3) . .
C16 C12 C11 C10 -179.05(18) . .
C12 C11 C10 C9 0.2(3) . .
C12 C11 C10 C15 -177.93(17) . .
C14 C9 C10 C11 -1.2(2) . .
N1 C9 C10 C11 176.37(15) . .
C14 C9 C10 C15 176.91(16) . .
N1 C9 C10 C15 -5.5(2) . .
C9 N1 C1 C8 168.49(15) . 3_656
Si1 N1 C1 C8 5.58(18) . 3_656
C9 N1 C1 C2 -12.8(2) . .
Si1 N1 C1 C2 -175.66(11) . .
C8 C1 C2 C3 -54.4(2) 3_656 .
N1 C1 C2 C3 126.98(17) . .
C8 C1 C2 C7 125.15(18) 3_656 .
N1 C1 C2 C7 -53.5(2) . .
C3 C2 C7 C6 -0.2(3) . .
C1 C2 C7 C6 -179.69(16) . .
C2 C7 C6 C5 -0.5(3) . .
C7 C6 C5 C4 0.9(3) . .
C6 C5 C4 C3 -0.5(3) . .
C5 C4 C3 C2 -0.2(3) . .
C7 C2 C3 C4 0.5(3) . .
C1 C2 C3 C4 -179.92(15) . .
N1 Si1 C8 C1 -179.69(19) . 3_656
C19 Si1 C8 C1 -62.9(2) . 3_656
C18 Si1 C8 C1 64.8(2) . 3_656
N1 Si1 C8 C8 5.89(15) . 3_656
C19 Si1 C8 C8 122.73(15) . 3_656
C18 Si1 C8 C8 -109.66(15) . 3_656
